data_7022196
loop_
_publ_author_name
'Riddlestone, Ian M.'
'Urbano, Juan'
'Phillips, Nicholas'
'Kelly, Michael J.'
'Vidovic, Dragoslav'
'Bates, Joshua I.'
'Taylor, Russell'
'Aldridge, Simon'

_publ_section_title
;
 Salt metathesis for the synthesis of M-Al and M-H-Al bonds.
;
_journal_issue 1
_journal_name_full 'Dalton transactions (Cambridge, England : 2003)'
_journal_page_first 249
_journal_page_last 258
_journal_paper_doi 10.1039/c2dt31974h
_journal_volume 42
_journal_year 2013
_chemical_formula_moiety 'C19 H27 Al1 Cl2 N2'
_chemical_formula_sum 'C19 H27 Al Cl2 N2'
_chemical_formula_weight 381.32
_space_group_IT_number 14
_symmetry_cell_setting monoclinic
_symmetry_space_group_name_Hall '-P 2yn'
_symmetry_space_group_name_H-M 'P 1 21/n 1'
_atom_sites_solution_hydrogens difmap
_atom_sites_solution_primary other
_audit_creation_date 12-07-10
_audit_creation_method CRYSTALS_ver_14.40
_cell_angle_alpha 90
_cell_angle_beta 101.6000(7)
_cell_angle_gamma 90
_cell_formula_units_Z 4
_cell_length_a 9.95850(10)
_cell_length_b 9.27690(10)
_cell_length_c 22.85560(10)
_cell_measurement_reflns_used 15605
_cell_measurement_temperature 150
_cell_measurement_theta_max 76
_cell_measurement_theta_min 4
_cell_volume 2068.37(3)
_computing_cell_refinement 'CrysAlis, (Oxford Diffraction, 2002)'
_computing_data_collection 'SuperNova, (Oxford Diffraction, 2010)'
_computing_data_reduction 'CrysAlis, (Oxford Diffraction, 2002)'
_computing_molecular_graphics 'CAMERON (Watkin et al., 1996)'
_computing_publication_material 'CRYSTALS (Betteridge et al., 2003)'
_computing_structure_refinement 'CRYSTALS (Betteridge et al., 2003)'
_computing_structure_solution 'Superflip (Palatinus & Chapuis, 2007)'
_diffrn_ambient_temperature 150
_diffrn_measured_fraction_theta_full 0.996
_diffrn_measured_fraction_theta_max 0.996
_diffrn_measurement_device Area
_diffrn_measurement_device_type 'Oxford Diffraction SuperNova'
_diffrn_measurement_method \w
_diffrn_radiation_monochromator graphite
_diffrn_radiation_type 'Cu K\a'
_diffrn_radiation_wavelength 1.54180
_diffrn_reflns_av_R_equivalents 0.020
_diffrn_reflns_limit_h_max 12
_diffrn_reflns_limit_h_min -12
_diffrn_reflns_limit_k_max 10
_diffrn_reflns_limit_k_min -11
_diffrn_reflns_limit_l_max 22
_diffrn_reflns_limit_l_min -28
_diffrn_reflns_number 22073
_diffrn_reflns_theta_full 76.595
_diffrn_reflns_theta_max 76.595
_diffrn_reflns_theta_min 4.566
_diffrn_standards_number 0
_exptl_absorpt_coefficient_mu 3.243
_exptl_absorpt_correction_T_max 0.72
_exptl_absorpt_correction_T_min 0.50
_exptl_absorpt_correction_type multi-scan
_exptl_absorpt_process_details 'CrysAlis, (Oxford Diffraction, 2002)'
_exptl_crystal_colour yellow
_exptl_crystal_density_diffrn 1.224
_exptl_crystal_density_method 'not measured'
_exptl_crystal_F_000 808
_exptl_crystal_size_max 0.100
_exptl_crystal_size_mid 0.100
_exptl_crystal_size_min 0.100
_refine_diff_density_max 0.39
_refine_diff_density_min -0.32
_refine_ls_extinction_method None
_refine_ls_goodness_of_fit_ref 0.8982
_refine_ls_hydrogen_treatment constr
_refine_ls_matrix_type full
_refine_ls_number_parameters 217
_refine_ls_number_reflns 4324
_refine_ls_number_restraints 0
_refine_ls_R_factor_all 0.0339
_refine_ls_R_factor_gt 0.0334
_refine_ls_shift/su_max 0.0011384
_refine_ls_shift/su_mean 0.0000511
_refine_ls_structure_factor_coef Fsqd
_refine_ls_weighting_details
;
Method, part 1, Chebychev polynomial, (Watkin, 1994, Prince, 1982)
[weight] = 1.0/[A~0~*T~0~(x)+A~1~*T~1~(x) ... +A~n-1~]*T~n-1~(x)]
where A~i~ are the Chebychev coefficients listed below and x= Fcalc/Fmax
Method = Robust Weighting (Prince, 1982)
W = [weight] * [1-(deltaF/6*sigmaF)^2^]^2^
A~i~ are:
0.169E+04 0.282E+04 0.173E+04 726. 173.
;
_refine_ls_weighting_scheme calc
_refine_ls_wR_factor_all 0.0755
_refine_ls_wR_factor_gt 0.0754
_refine_ls_wR_factor_ref 0.0755
_reflns_limit_h_max 12
_reflns_limit_h_min -12
_reflns_limit_k_max 11
_reflns_limit_k_min 0
_reflns_limit_l_max 28
_reflns_limit_l_min 0
_reflns_number_gt 4229
_reflns_number_total 4338
_reflns_threshold_expression I>2.0\s(I)
_oxford_diffrn_Wilson_B_factor 3.16
_oxford_diffrn_Wilson_scale 0.03
_oxford_refine_ls_r_factor_ref 0.0339
_oxford_refine_ls_scale 6.21(8)
_oxford_reflns_number_all 4324
_oxford_reflns_threshold_expression_ref I>0.0\s(I)
_oxford_structure_analysis_title '047irmk11.cif_od At 17: 1 on 10/ 7'
_cod_data_source_file c2dt31974h.txt
_cod_data_source_block PhC(CyN)2AlCl2
_cod_depositor_comments
;
The following automatic conversions were performed:

'_atom_sites_solution_primary' value 'Other' changed to 'other'
according to /home/saulius/struct/CIF-dictionaries/cif_core.dic
dictionary named 'cif_core.dic' version 2.4.2 from 2011-04-26.

Automatic conversion script
Id: cif_fix_values 1891 2012-01-12 08:04:46Z andrius 
;
_cod_original_sg_symbol_Hall '-P 2yn '
_cod_original_sg_symbol_H-M 'P 21/n '
_cod_original_formula_sum 'C19 H27 Al1 Cl2 N2'
_cod_database_code 7022196

loop_
_symmetry_equiv_pos_as_xyz
x,y,z
-x,-y,-z
x+1/2,-y+1/2,z+1/2
-x+1/2,y+1/2,-z+1/2

loop_
_atom_site_label
_atom_site_type_symbol
_atom_site_fract_x
_atom_site_fract_y
_atom_site_fract_z
_atom_site_U_iso_or_equiv
_atom_site_occupancy
_atom_site_adp_type
_atom_site_refinement_flags_posn
Cl1 Cl 0.28737(4) 0.41959(4) 0.542274(15) 0.0471 1.0000 Uani .
Al2 Al 0.14751(4) 0.25148(5) 0.549632(17) 0.0335 1.0000 Uani .
Cl3 Cl 0.02538(4) 0.20013(5) 0.465534(16) 0.0541 1.0000 Uani .
N4 N 0.21481(12) 0.09788(13) 0.60125(5) 0.0351 1.0000 Uani .
C5 C 0.12972(13) 0.13650(15) 0.63666(6) 0.0305 1.0000 Uani .
N6 N 0.05982(12) 0.25470(13) 0.61548(5) 0.0373 1.0000 Uani .
C7 C -0.05527(14) 0.31422(16) 0.63841(6) 0.0358 1.0000 Uani .
C8 C -0.19046(16) 0.26526(18) 0.60040(9) 0.0500 1.0000 Uani .
C9 C -0.31208(17) 0.33041(19) 0.62264(10) 0.0540 1.0000 Uani .
C10 C -0.30361(15) 0.49370(17) 0.62389(7) 0.0405 1.0000 Uani .
C11 C -0.16913(16) 0.54478(19) 0.66079(8) 0.0486 1.0000 Uani .
C12 C -0.04716(15) 0.47803(17) 0.63947(8) 0.0464 1.0000 Uani .
C13 C 0.11465(13) 0.06129(14) 0.69246(6) 0.0293 1.0000 Uani .
C14 C 0.17591(14) 0.11904(16) 0.74731(6) 0.0363 1.0000 Uani .
C15 C 0.16234(14) 0.04998(16) 0.79975(6) 0.0358 1.0000 Uani .
C16 C 0.08627(15) -0.07505(16) 0.79726(6) 0.0365 1.0000 Uani .
C17 C 0.02373(18) -0.13118(17) 0.74277(7) 0.0450 1.0000 Uani .
C18 C 0.03813(17) -0.06393(17) 0.69003(6) 0.0408 1.0000 Uani .
C19 C 0.31304(14) -0.02050(15) 0.61130(6) 0.0337 1.0000 Uani .
C20 C 0.44375(15) 0.02229(17) 0.65480(7) 0.0404 1.0000 Uani .
C21 C 0.55604(18) -0.0919(2) 0.65917(8) 0.0500 1.0000 Uani .
C22 C 0.58503(16) -0.12691(17) 0.59773(8) 0.0458 1.0000 Uani .
C23 C 0.45505(17) -0.17625(18) 0.55610(8) 0.0489 1.0000 Uani .
C24 C 0.34353(16) -0.06204(18) 0.55055(7) 0.0428 1.0000 Uani .
H71 H -0.0495 0.2799 0.6805 0.0446 1.0000 Uiso R
H82 H -0.1965 0.1586 0.6017 0.0643 1.0000 Uiso R
H81 H -0.1902 0.2995 0.5576 0.0635 1.0000 Uiso R
H91 H -0.3061 0.2962 0.6656 0.0700 1.0000 Uiso R
H92 H -0.4026 0.3004 0.5962 0.0704 1.0000 Uiso R
H102 H -0.3803 0.5342 0.6408 0.0492 1.0000 Uiso R
H101 H -0.3106 0.5268 0.5817 0.0503 1.0000 Uiso R
H112 H -0.1655 0.5115 0.7032 0.0614 1.0000 Uiso R
H111 H -0.1655 0.6526 0.6592 0.0626 1.0000 Uiso R
H121 H 0.0402 0.5071 0.6674 0.0596 1.0000 Uiso R
H122 H -0.0466 0.5088 0.5972 0.0594 1.0000 Uiso R
H141 H 0.2290 0.2074 0.7484 0.0456 1.0000 Uiso R
H151 H 0.2059 0.0897 0.8385 0.0452 1.0000 Uiso R
H161 H 0.0770 -0.1230 0.8342 0.0440 1.0000 Uiso R
H171 H -0.0314 -0.2175 0.7412 0.0564 1.0000 Uiso R
H181 H -0.0071 -0.1033 0.6508 0.0506 1.0000 Uiso R
H191 H 0.2717 -0.1064 0.6288 0.0395 1.0000 Uiso R
H202 H 0.4204 0.0377 0.6950 0.0505 1.0000 Uiso R
H201 H 0.4770 0.1144 0.6393 0.0506 1.0000 Uiso R
H211 H 0.6422 -0.0584 0.6865 0.0634 1.0000 Uiso R
H212 H 0.5231 -0.1823 0.6753 0.0628 1.0000 Uiso R
H222 H 0.6582 -0.2028 0.6016 0.0562 1.0000 Uiso R
H221 H 0.6171 -0.0376 0.5789 0.0556 1.0000 Uiso R
H232 H 0.4217 -0.2654 0.5741 0.0609 1.0000 Uiso R
H231 H 0.4746 -0.1974 0.5162 0.0606 1.0000 Uiso R
H241 H 0.3797 0.0287 0.5341 0.0544 1.0000 Uiso R
H242 H 0.2566 -0.0933 0.5230 0.0546 1.0000 Uiso R

loop_
_atom_site_aniso_label
_atom_site_aniso_U_11
_atom_site_aniso_U_22
_atom_site_aniso_U_33
_atom_site_aniso_U_23
_atom_site_aniso_U_13
_atom_site_aniso_U_12
Cl1 0.0566(2) 0.0543(2) 0.03106(17) 0.00475(14) 0.01072(15) -0.02109(17)
Al2 0.0362(2) 0.0401(2) 0.02611(19) 0.00504(16) 0.01075(16) -0.00178(16)
Cl3 0.0611(2) 0.0675(3) 0.02995(18) 0.00316(16) 0.00014(16) -0.0207(2)
N4 0.0376(6) 0.0408(6) 0.0305(6) 0.0054(5) 0.0153(5) 0.0035(5)
C5 0.0300(6) 0.0357(7) 0.0273(6) 0.0028(5) 0.0091(5) -0.0017(5)
N6 0.0385(6) 0.0436(7) 0.0335(6) 0.0114(5) 0.0159(5) 0.0080(5)
C7 0.0376(7) 0.0409(7) 0.0321(7) 0.0090(6) 0.0144(5) 0.0070(6)
C8 0.0398(8) 0.0384(8) 0.0759(12) -0.0146(8) 0.0212(8) -0.0070(6)
C9 0.0387(8) 0.0447(9) 0.0835(13) -0.0087(9) 0.0242(8) -0.0051(7)
C10 0.0369(7) 0.0420(8) 0.0447(8) 0.0025(6) 0.0133(6) 0.0047(6)
C11 0.0457(8) 0.0439(8) 0.0543(9) -0.0120(7) 0.0053(7) 0.0039(7)
C12 0.0340(7) 0.0433(8) 0.0602(10) -0.0078(7) 0.0050(7) -0.0041(6)
C13 0.0293(6) 0.0330(6) 0.0279(6) 0.0045(5) 0.0109(5) 0.0029(5)
C14 0.0388(7) 0.0390(7) 0.0324(7) 0.0020(6) 0.0101(6) -0.0063(6)
C15 0.0381(7) 0.0432(7) 0.0269(6) 0.0016(5) 0.0084(5) 0.0008(6)
C16 0.0428(7) 0.0386(7) 0.0314(7) 0.0086(5) 0.0154(6) 0.0043(6)
C17 0.0587(9) 0.0404(8) 0.0379(8) 0.0040(6) 0.0144(7) -0.0146(7)
C18 0.0520(8) 0.0409(8) 0.0303(7) 0.0001(6) 0.0100(6) -0.0102(7)
C19 0.0373(7) 0.0319(6) 0.0355(7) 0.0009(5) 0.0162(5) -0.0009(5)
C20 0.0417(8) 0.0417(8) 0.0388(7) -0.0045(6) 0.0101(6) 0.0042(6)
C21 0.0471(9) 0.0542(10) 0.0493(9) 0.0037(8) 0.0115(7) 0.0126(7)
C22 0.0434(8) 0.0402(8) 0.0588(10) 0.0017(7) 0.0223(7) 0.0079(6)
C23 0.0534(9) 0.0421(8) 0.0587(10) -0.0133(7) 0.0289(8) -0.0025(7)
C24 0.0407(8) 0.0523(9) 0.0387(8) -0.0110(7) 0.0158(6) -0.0029(7)

loop_
_atom_type_symbol
_atom_type_scat_dispersion_real
_atom_type_scat_dispersion_imag
_atom_type_scat_Cromer_Mann_a1
_atom_type_scat_Cromer_Mann_b1
_atom_type_scat_Cromer_Mann_a2
_atom_type_scat_Cromer_Mann_b2
_atom_type_scat_Cromer_Mann_a3
_atom_type_scat_Cromer_Mann_b3
_atom_type_scat_Cromer_Mann_a4
_atom_type_scat_Cromer_Mann_b4
_atom_type_scat_Cromer_Mann_c
_atom_type_scat_source
C 0.0181 0.0091 2.3100 20.8439 1.0200 10.2075 1.5886 0.5687 0.8650 51.6512 0.2156 'International Tables Vol C 4.2.6.8 and 6.1.1.4'
N 0.0311 0.0180 12.2126 0.0057 3.1322 9.8933 2.0125 28.9975 1.1663 0.5826 -11.5290 'International Tables Vol C 4.2.6.8 and 6.1.1.4'
Al 0.2130 0.2455 6.4202 3.0387 1.9002 0.7426 1.5936 31.5472 1.9646 85.0886 1.1151 'International Tables Vol C 4.2.6.8 and 6.1.1.4'
Cl 0.3639 0.7018 11.4604 0.0104 7.1964 1.1662 6.2556 18.5194 1.6455 47.7784 -9.5574 'International Tables Vol C 4.2.6.8 and 6.1.1.4'
H 0.0000 0.0000 0.4930 10.5109 0.3229 26.1257 0.1402 3.1424 0.0408 57.7998 0.0030 'International Tables Vol C 4.2.6.8 and 6.1.1.4'

loop_
_geom_angle_atom_site_label_1
_geom_angle_atom_site_label_2
_geom_angle_atom_site_label_3
_geom_angle
_geom_angle_publ_flag
Cl1 Al2 Cl3 111.16(2) yes
Cl1 Al2 N4 116.69(4) yes
Cl3 Al2 N4 117.79(4) yes
Cl1 Al2 C5 125.25(4) yes
Cl3 Al2 C5 123.59(4) yes
N4 Al2 C5 35.51(5) yes
Cl1 Al2 N6 117.94(5) yes
Cl3 Al2 N6 117.10(4) yes
N4 Al2 N6 71.09(5) yes
C5 Al2 N6 35.60(5) yes
Al2 N4 C5 89.28(8) yes
Al2 N4 C19 144.19(9) yes
C5 N4 C19 126.51(11) yes
Al2 C5 N4 55.21(7) yes
Al2 C5 N6 55.25(7) yes
N4 C5 N6 110.42(11) yes
Al2 C5 C13 178.62(10) yes
N4 C5 C13 125.48(12) yes
N6 C5 C13 124.09(12) yes
C5 N6 Al2 89.15(8) yes
C5 N6 C7 124.69(11) yes
Al2 N6 C7 144.56(9) yes
N6 C7 C8 110.56(12) yes
N6 C7 C12 109.88(12) yes
C8 C7 C12 110.25(12) yes
N6 C7 H71 109.0 no
C8 C7 H71 109.1 no
C12 C7 H71 108.0 no
C7 C8 C9 111.24(14) yes
C7 C8 H82 109.5 no
C9 C8 H82 109.1 no
C7 C8 H81 106.3 no
C9 C8 H81 110.3 no
H82 C8 H81 110.3 no
C8 C9 C10 110.86(13) yes
C8 C9 H91 107.4 no
C10 C9 H91 107.5 no
C8 C9 H92 111.1 no
C10 C9 H92 108.9 no
H91 C9 H92 111.0 no
C9 C10 C11 111.34(14) yes
C9 C10 H102 109.9 no
C11 C10 H102 109.2 no
C9 C10 H101 107.2 no
C11 C10 H101 108.9 no
H102 C10 H101 110.4 no
C10 C11 C12 111.57(13) yes
C10 C11 H112 107.2 no
C12 C11 H112 107.7 no
C10 C11 H111 109.2 no
C12 C11 H111 110.9 no
H112 C11 H111 110.2 no
C11 C12 C7 111.51(13) yes
C11 C12 H121 109.3 no
C7 C12 H121 108.3 no
C11 C12 H122 110.4 no
C7 C12 H122 106.1 no
H121 C12 H122 111.2 no
C5 C13 C14 119.47(12) yes
C5 C13 C18 120.59(12) yes
C14 C13 C18 119.93(12) yes
C13 C14 C15 120.02(13) yes
C13 C14 H141 119.2 no
C15 C14 H141 120.8 no
C14 C15 C16 119.98(13) yes
C14 C15 H151 120.4 no
C16 C15 H151 119.7 no
C15 C16 C17 119.97(13) yes
C15 C16 H161 119.6 no
C17 C16 H161 120.4 no
C16 C17 C18 120.50(14) yes
C16 C17 H171 119.7 no
C18 C17 H171 119.8 no
C17 C18 C13 119.60(14) yes
C17 C18 H181 120.9 no
C13 C18 H181 119.5 no
N4 C19 C20 111.40(11) yes
N4 C19 C24 107.23(12) yes
C20 C19 C24 111.02(11) yes
N4 C19 H191 109.9 no
C20 C19 H191 108.0 no
C24 C19 H191 109.3 no
C19 C20 C21 112.32(13) yes
C19 C20 H202 108.1 no
C21 C20 H202 109.9 no
C19 C20 H201 106.8 no
C21 C20 H201 108.9 no
H202 C20 H201 110.8 no
C20 C21 C22 111.03(13) yes
C20 C21 H211 110.4 no
C22 C21 H211 110.1 no
C20 C21 H212 108.4 no
C22 C21 H212 107.4 no
H211 C21 H212 109.5 no
C21 C22 C23 110.30(13) yes
C21 C22 H222 109.7 no
C23 C22 H222 110.9 no
C21 C22 H221 110.5 no
C23 C22 H221 106.4 no
H222 C22 H221 109.0 no
C22 C23 C24 111.04(13) yes
C22 C23 H232 107.5 no
C24 C23 H232 108.1 no
C22 C23 H231 109.7 no
C24 C23 H231 109.7 no
H232 C23 H231 110.8 no
C19 C24 C23 112.01(13) yes
C19 C24 H241 106.1 no
C23 C24 H241 107.5 no
C19 C24 H242 109.8 no
C23 C24 H242 111.9 no
H241 C24 H242 109.3 no

loop_
_geom_bond_atom_site_label_1
_geom_bond_atom_site_label_2
_geom_bond_distance
_geom_bond_publ_flag
Cl1 Al2 2.1200(5) yes
Al2 Cl3 2.1120(5) yes
Al2 N4 1.8851(12) yes
Al2 C5 2.2951(13) yes
Al2 N6 1.8860(12) yes
N4 C5 1.3332(16) yes
N4 C19 1.4578(18) yes
C5 N6 1.3363(18) yes
C5 C13 1.4875(17) yes
N6 C7 1.4611(17) yes
C7 C8 1.518(2) yes
C7 C12 1.522(2) yes
C7 H71 1.004 no
C8 C9 1.529(2) yes
C8 H82 0.992 no
C8 H81 1.029 no
C9 C10 1.517(2) yes
C9 H91 1.022 no
C9 H92 1.019 no
C10 C11 1.508(2) yes
C10 H102 0.996 no
C10 H101 1.001 no
C11 C12 1.528(2) yes
C11 H112 1.010 no
C11 H111 1.002 no
C12 H121 1.007 no
C12 H122 1.009 no
C13 C14 1.3868(19) yes
C13 C18 1.3842(19) yes
C14 C15 1.3894(19) yes
C14 H141 0.973 no
C15 C16 1.380(2) yes
C15 H151 0.976 no
C16 C17 1.378(2) yes
C16 H161 0.975 no
C17 C18 1.390(2) yes
C17 H171 0.968 no
C18 H181 0.989 no
C19 C20 1.523(2) yes
C19 C24 1.5291(18) yes
C19 H191 1.015 no
C20 C21 1.529(2) yes
C20 H202 1.002 no
C20 H201 1.007 no
C21 C22 1.524(2) yes
C21 H211 1.004 no
C21 H212 0.998 no
C22 C23 1.515(2) yes
C22 H222 1.004 no
C22 H221 1.014 no
C23 C24 1.522(2) yes
C23 H232 1.009 no
C23 H231 0.990 no
C24 H241 1.016 no
C24 H242 1.006 no
